data_7707896
loop_
_publ_author_name
'Weller, Ruth'
'Ruppach, Lutz'
'Shlyaykher, Alena'
'Tambornino, Frank'
'Werncke, C. Gunnar'

_publ_section_title
;
 Homoleptic quasilinear metal(i/ii) silylamides of Cr-Co with phenyl and
 allyl functions - impact of the oxidation state on secondary ligand
 interactions.
;
_journal_issue 31
_journal_name_full 'Dalton transactions (Cambridge, England : 2003)'
_journal_page_first 10947
_journal_page_last 10963
_journal_paper_doi 10.1039/d1dt01543e
_journal_volume 50
_journal_year 2021
_chemical_formula_moiety '2(C30 H33 N Si)'
_chemical_formula_sum 'C60 H66 N2 Si2'
_chemical_formula_weight 871.32
_space_group_crystal_system monoclinic
_space_group_IT_number 4
_space_group_name_Hall 'P 2yb'
_space_group_name_H-M_alt 'P 1 21 1'
_atom_sites_solution_hydrogens mixed
_atom_sites_solution_primary dual
_audit_creation_date 2021-03-27
_audit_creation_method
;
Olex2 1.2
(compiled 2018.05.29 svn.r3508 for OlexSys, GUI svn.r5506)
;
_audit_update_record
;
2021-06-12 deposited with the CCDC.	2021-07-07 downloaded from the CCDC.
;
_cell_angle_alpha 90
_cell_angle_beta 93.863(9)
_cell_angle_gamma 90
_cell_formula_units_Z 1
_cell_length_a 10.9870(13)
_cell_length_b 8.9441(7)
_cell_length_c 12.9460(13)
_cell_measurement_reflns_used 5138
_cell_measurement_temperature 100
_cell_measurement_theta_max 26.808
_cell_measurement_theta_min 2.517
_cell_volume 1269.3(2)
_computing_cell_refinement 'X-Area Recipe 1.36.0.0 (STOE, 2020)'
_computing_data_collection 'X-Area WinXpose 2.0.22.0 (STOE, 2016)'
_computing_data_reduction 'X-Area X-Red 1.65.2.0 (STOE, 2020)'
_computing_molecular_graphics 'Olex2 (Dolomanov et al., 2009)'
_computing_publication_material 'Olex2 (Dolomanov et al., 2009)'
_computing_structure_refinement 'XL (Sheldrick, 2008)'
_computing_structure_solution 'ShelXT (Sheldrick, 2015)'
_diffrn_ambient_temperature 100.0
_diffrn_detector 'imaging plate area detector'
_diffrn_detector_area_resol_mean 6.67
_diffrn_detector_type 'STOE Imaging Plate'
_diffrn_measured_fraction_theta_full 0.996
_diffrn_measured_fraction_theta_max 0.982
_diffrn_measurement_device '2-circle diffractometer'
_diffrn_measurement_device_type 'STOE IPDS II'
_diffrn_measurement_method '\w scans'
_diffrn_radiation_collimation '0.5 mm, multiple pinhole'
_diffrn_radiation_monochromator 'planar graphite'
_diffrn_radiation_probe x-ray
_diffrn_radiation_type MoK\a
_diffrn_radiation_wavelength 0.71073
_diffrn_reflns_av_R_equivalents 0.0319
_diffrn_reflns_av_unetI/netI 0.0294
_diffrn_reflns_Laue_measured_fraction_full 0.996
_diffrn_reflns_Laue_measured_fraction_max 0.982
_diffrn_reflns_limit_h_max 13
_diffrn_reflns_limit_h_min -13
_diffrn_reflns_limit_k_max 11
_diffrn_reflns_limit_k_min -10
_diffrn_reflns_limit_l_max 16
_diffrn_reflns_limit_l_min -16
_diffrn_reflns_number 11229
_diffrn_reflns_point_group_measured_fraction_full 0.964
_diffrn_reflns_point_group_measured_fraction_max 0.946
_diffrn_reflns_theta_full 25.242
_diffrn_reflns_theta_max 26.808
_diffrn_reflns_theta_min 2.517
_diffrn_source 'sealed X-ray tube, 12 x 0.4 mm LF focus'
_diffrn_source_target Mo
_diffrn_source_type 'STOE C-Tech Mo LFF X-Ray Tube'
_exptl_absorpt_coefficient_mu 0.110
_exptl_absorpt_correction_T_max 0.9936
_exptl_absorpt_correction_T_min 0.9706
_exptl_absorpt_correction_type numerical
_exptl_absorpt_process_details
;
X-Area X-Red32 1.63.4.0 (STOE, 2017) Statistics over combined scale factors for x file reflections:
       min. = 0.905 (run 1)   max. = 1.287 (run 2)    spread = 0.4
;
_exptl_crystal_colour 'dull colourless'
_exptl_crystal_colour_lustre dull
_exptl_crystal_colour_primary colourless
_exptl_crystal_density_diffrn 1.140
_exptl_crystal_description block
_exptl_crystal_F_000 468
_exptl_crystal_size_max 0.543
_exptl_crystal_size_mid 0.46
_exptl_crystal_size_min 0.157
_exptl_crystal_size_rad 0.062
_refine_diff_density_max 0.283
_refine_diff_density_min -0.151
_refine_diff_density_rms 0.033
_refine_ls_abs_structure_details
;
 Flack x determined using 1943 quotients [(I+)-(I-)]/[(I+)+(I-)]
 (Parsons, Flack and Wagner, Acta Cryst. B69 (2013) 249-259).
;
_refine_ls_abs_structure_Flack 0.00(4)
_refine_ls_extinction_method none
_refine_ls_goodness_of_fit_ref 1.023
_refine_ls_hydrogen_treatment mixed
_refine_ls_matrix_type full
_refine_ls_number_parameters 297
_refine_ls_number_reflns 5138
_refine_ls_number_restraints 1
_refine_ls_restrained_S_all 1.023
_refine_ls_R_factor_all 0.0365
_refine_ls_R_factor_gt 0.0319
_refine_ls_shift/su_max 0.000
_refine_ls_shift/su_mean 0.000
_refine_ls_structure_factor_coef Fsqd
_refine_ls_weighting_details 'w=1/[\s^2^(Fo^2^)+(0.0601P)^2^] where P=(Fo^2^+2Fc^2^)/3'
_refine_ls_weighting_scheme calc
_refine_ls_wR_factor_gt 0.0811
_refine_ls_wR_factor_ref 0.0826
_reflns_Friedel_coverage 0.809
_reflns_Friedel_fraction_full 0.929
_reflns_Friedel_fraction_max 0.906
_reflns_number_gt 4665
_reflns_number_total 5138
_reflns_threshold_expression 'I > 2\s(I)'
_cod_data_source_file d1dt01543e2.cif
_cod_data_source_block hl3
_cod_depositor_comments 'Adding full bibliography for 7707896--7707917.cif.'
_cod_database_code 7707896
_shelx_shelxl_version_number 2016/6
_shelx_space_group_comment
;
The symmetry employed for this shelxl refinement is uniquely defined
by the following loop, which should always be used as a source of
symmetry information in preference to the above space-group names.
They are only intended as comments.
;
_shelx_estimated_absorpt_t_max 0.983
_shelx_estimated_absorpt_t_min 0.943
_olex2_refinement_description
;
1. Fixed Uiso
 At 1.2 times of:
  All C(H) groups
 At 1.5 times of:
  All C(H,H,H) groups
2.a Ternary CH refined with riding coordinates:
 C00G(H00G), C00M(H00M)
2.b Aromatic/amide H refined with riding coordinates:
 C005(H005), C008(H008), C009(H009), C00B(H00B), C00C(H00C), C00D(H00D),
 C00E(H00E), C00F(H00F), C00I(H00I), C00J(H00J), C00K(H00K), C00L(H00L),
 C00N(H00N), C00P(H00P), C00Q(H00Q), C00R(H00R), C00S(H00S), C00U(H00W)
2.c Idealised Me refined as rotating group:
 C00O(H00A,H00H,H00O), C00T(H00T,H00U,H00V), C00V(H00X,H00Y,H), C00W(H00Z,HA,HB)
;
_olex2_submission_special_instructions 'No special instructions were received'

loop_
_space_group_symop_operation_xyz
'x, y, z'
'-x, y+1/2, -z'

loop_
_atom_site_label
_atom_site_type_symbol
_atom_site_fract_x
_atom_site_fract_y
_atom_site_fract_z
_atom_site_U_iso_or_equiv
_atom_site_adp_type
_atom_site_occupancy
_atom_site_site_symmetry_order
_atom_site_calc_flag
_atom_site_refinement_flags_posn
_atom_site_refinement_flags_adp
_atom_site_refinement_flags_occupancy
_atom_site_disorder_assembly
_atom_site_disorder_group
Si1 Si 0.40498(4) 0.44669(6) 0.30671(4) 0.02741(13) Uani 1 1 d . . . . .
N1 N 0.34816(15) 0.6219(2) 0.27393(13) 0.0300(4) Uani 1 1 d . . . . .
C1 C 0.23470(17) 0.6565(2) 0.21909(15) 0.0288(4) Uani 1 1 d . . . . .
C4 C 0.30789(17) 0.3024(2) 0.23586(14) 0.0298(4) Uani 1 1 d . . . . .
C005 C 0.3617(2) 0.1955(2) 0.17519(15) 0.0341(4) Uani 1 1 d . . . . .
H005 H 0.447643 0.196228 0.170956 0.041 Uiso 1 1 calc R . . . .
C2 C 0.56765(16) 0.4340(2) 0.27104(13) 0.0307(4) Uani 1 1 d . . . . .
C007 C 0.22145(18) 0.6292(2) 0.11146(15) 0.0304(4) Uani 1 1 d . . . . .
C008 C 0.2923(2) 0.0878(2) 0.12069(16) 0.0402(5) Uani 1 1 d . . . . .
H008 H 0.330897 0.016824 0.079212 0.048 Uiso 1 1 calc R . . . .
C009 C 0.10999(19) 0.6616(3) 0.05864(16) 0.0362(5) Uani 1 1 d . . . . .
H009 H 0.099342 0.641825 -0.013510 0.043 Uiso 1 1 calc R . . . .
C00A C 0.13795(18) 0.7173(2) 0.27133(16) 0.0328(4) Uani 1 1 d . . . . .
C00B C 0.64555(19) 0.3204(3) 0.30972(17) 0.0405(5) Uani 1 1 d . . . . .
H00B H 0.616281 0.248214 0.355824 0.049 Uiso 1 1 calc R . . . .
C00C C 0.02838(18) 0.7493(3) 0.21445(17) 0.0381(5) Uani 1 1 d . . . . .
H00C H -0.037734 0.790556 0.248586 0.046 Uiso 1 1 calc R . . . .
C00D C 0.01481(18) 0.7217(3) 0.10899(18) 0.0400(5) Uani 1 1 d . . . . .
H00D H -0.060174 0.744149 0.071354 0.048 Uiso 1 1 calc R . . . .
C00E C 0.61603(19) 0.5388(3) 0.20467(16) 0.0350(4) Uani 1 1 d . . . . .
H00E H 0.565454 0.617328 0.177165 0.042 Uiso 1 1 calc R . . . .
C00F C 0.7661(2) 0.3118(3) 0.2814(2) 0.0484(6) Uani 1 1 d . . . . .
H00F H 0.817200 0.232578 0.306938 0.058 Uiso 1 1 calc R . . . .
C00G C 0.32805(19) 0.5750(2) 0.05232(15) 0.0345(4) Uani 1 1 d . . . . .
H00G H 0.382761 0.516124 0.101979 0.041 Uiso 1 1 calc R . . . .
C3 C 0.4057(2) 0.4167(2) 0.45064(14) 0.0345(5) Uani 1 1 d . . . . .
C00I C 0.18101(18) 0.2971(2) 0.24011(16) 0.0355(5) Uani 1 1 d . . . . .
H00I H 0.141454 0.369137 0.280094 0.043 Uiso 1 1 calc R . . . .
C00J C 0.81074(19) 0.4174(3) 0.21677(18) 0.0471(6) Uani 1 1 d . . . . .
H00J H 0.893061 0.412148 0.198822 0.057 Uiso 1 1 calc R . . . .
C00K C 0.1681(2) 0.0839(3) 0.12673(17) 0.0419(5) Uani 1 1 d . . . . .
H00K H 0.120877 0.009903 0.089810 0.050 Uiso 1 1 calc R . . . .
C00L C 0.7364(2) 0.5306(3) 0.17812(18) 0.0417(5) Uani 1 1 d . . . . .
H00L H 0.767190 0.603281 0.133200 0.050 Uiso 1 1 calc R . . . .
C00M C 0.1487(2) 0.7466(3) 0.38754(17) 0.0388(5) Uani 1 1 d . . . . .
H00M H 0.229495 0.706240 0.414728 0.047 Uiso 1 1 calc R . . . .
C00N C 0.3135(2) 0.3389(3) 0.49705(18) 0.0484(6) Uani 1 1 d . . . . .
H00N H 0.248889 0.294914 0.455071 0.058 Uiso 1 1 calc R . . . .
C00O C 0.4012(2) 0.7102(3) 0.01872(19) 0.0472(6) Uani 1 1 d . . . . .
H00A H 0.350589 0.770386 -0.030694 0.071 Uiso 1 1 calc GR . . . .
H00H H 0.473936 0.675672 -0.014131 0.071 Uiso 1 1 calc GR . . . .
H00O H 0.425962 0.771098 0.079480 0.071 Uiso 1 1 calc GR . . . .
C00P C 0.4996(3) 0.4765(3) 0.51479(17) 0.0476(6) Uani 1 1 d . . . . .
H00P H 0.564287 0.527921 0.484980 0.057 Uiso 1 1 calc R . . . .
C00Q C 0.1118(2) 0.1880(3) 0.18674(18) 0.0427(5) Uani 1 1 d . . . . .
H00Q H 0.025966 0.184921 0.191478 0.051 Uiso 1 1 calc R . . . .
C00R C 0.4079(3) 0.3876(3) 0.66614(19) 0.0613(8) Uani 1 1 d . . . . .
H00R H 0.407811 0.379246 0.739289 0.074 Uiso 1 1 calc R . . . .
C00S C 0.3157(3) 0.3253(4) 0.6043(2) 0.0634(8) Uani 1 1 d . . . . .
H00S H 0.252355 0.272170 0.634781 0.076 Uiso 1 1 calc R . . . .
C00T C 0.1489(4) 0.9121(3) 0.4110(2) 0.0745(10) Uani 1 1 d . . . . .
H00T H 0.211592 0.961657 0.372840 0.112 Uiso 1 1 calc GR . . . .
H00U H 0.166489 0.927574 0.485447 0.112 Uiso 1 1 calc GR . . . .
H00V H 0.068796 0.954450 0.389899 0.112 Uiso 1 1 calc GR . . . .
C00U C 0.5010(3) 0.4625(3) 0.62220(17) 0.0581(7) Uani 1 1 d . . . . .
H00W H 0.565937 0.504608 0.664883 0.070 Uiso 1 1 calc R . . . .
C00V C 0.2917(3) 0.4725(3) -0.03848(18) 0.0561(7) Uani 1 1 d . . . . .
H00X H 0.241877 0.390055 -0.014680 0.084 Uiso 1 1 calc GR . . . .
H00Y H 0.365185 0.432113 -0.067086 0.084 Uiso 1 1 calc GR . . . .
H H 0.244501 0.529315 -0.092114 0.084 Uiso 1 1 calc GR . . . .
C00W C 0.0519(4) 0.6648(6) 0.4433(2) 0.0993(15) Uani 1 1 d . . . . .
H00Z H -0.028390 0.707316 0.422996 0.149 Uiso 1 1 calc GR . . . .
HA H 0.068671 0.675569 0.518242 0.149 Uiso 1 1 calc GR . . . .
HB H 0.052711 0.558597 0.424769 0.149 Uiso 1 1 calc GR . . . .
H1 H 0.364(2) 0.689(3) 0.316(2) 0.044(7) Uiso 1 1 d . . . . .

loop_
_atom_site_aniso_label
_atom_site_aniso_U_11
_atom_site_aniso_U_22
_atom_site_aniso_U_33
_atom_site_aniso_U_23
_atom_site_aniso_U_13
_atom_site_aniso_U_12
Si1 0.0301(2) 0.0285(3) 0.0235(2) 0.0001(2) 0.00042(18) -0.0012(2)
N1 0.0321(9) 0.0299(9) 0.0274(8) -0.0030(7) -0.0028(7) -0.0024(7)
C1 0.0305(9) 0.0253(10) 0.0305(9) 0.0023(7) 0.0013(8) -0.0042(7)
C4 0.0365(10) 0.0275(10) 0.0251(9) 0.0035(8) -0.0003(8) -0.0014(8)
C005 0.0392(10) 0.0352(11) 0.0276(9) 0.0023(8) -0.0011(8) 0.0023(9)
C2 0.0316(8) 0.0331(10) 0.0270(8) -0.0050(8) -0.0014(7) -0.0018(9)
C007 0.0340(10) 0.0267(10) 0.0300(9) 0.0033(8) -0.0003(8) -0.0038(8)
C008 0.0568(13) 0.0324(12) 0.0305(10) -0.0017(8) -0.0036(10) 0.0027(10)
C009 0.0378(10) 0.0378(12) 0.0322(10) 0.0025(8) -0.0040(9) -0.0062(9)
C00A 0.0329(10) 0.0314(11) 0.0342(10) 0.0028(8) 0.0037(8) -0.0031(8)
C00B 0.0384(11) 0.0420(13) 0.0404(11) 0.0019(10) -0.0025(9) 0.0012(10)
C00C 0.0300(10) 0.0401(12) 0.0450(12) 0.0025(9) 0.0071(9) 0.0008(9)
C00D 0.0309(10) 0.0419(13) 0.0460(12) 0.0064(10) -0.0055(9) -0.0033(9)
C00E 0.0344(10) 0.0374(12) 0.0329(10) -0.0032(8) 0.0012(8) -0.0024(8)
C00F 0.0369(11) 0.0512(15) 0.0561(14) -0.0039(12) -0.0048(10) 0.0089(11)
C00G 0.0416(11) 0.0369(11) 0.0248(9) 0.0014(8) 0.0016(8) 0.0029(9)
C3 0.0475(11) 0.0300(12) 0.0262(9) 0.0015(7) 0.0030(8) 0.0071(8)
C00I 0.0364(10) 0.0314(11) 0.0387(11) -0.0002(9) 0.0018(9) -0.0017(9)
C00J 0.0303(9) 0.0621(18) 0.0493(12) -0.0142(11) 0.0048(9) -0.0009(10)
C00K 0.0526(13) 0.0302(12) 0.0414(12) 0.0010(9) -0.0081(10) -0.0095(10)
C00L 0.0380(11) 0.0485(14) 0.0393(11) -0.0061(10) 0.0070(9) -0.0080(10)
C00M 0.0385(11) 0.0440(13) 0.0348(10) -0.0013(9) 0.0083(9) 0.0028(9)
C00N 0.0446(12) 0.0650(16) 0.0359(11) 0.0133(11) 0.0059(10) 0.0058(12)
C00O 0.0500(13) 0.0466(14) 0.0469(13) 0.0167(11) 0.0185(11) 0.0104(11)
C00P 0.0743(15) 0.0384(13) 0.0292(10) -0.0008(9) -0.0021(10) -0.0079(11)
C00Q 0.0385(11) 0.0387(13) 0.0498(13) 0.0028(10) -0.0044(10) -0.0087(9)
C00R 0.104(2) 0.0539(16) 0.0269(10) 0.0072(10) 0.0110(13) 0.0308(16)
C00S 0.0631(16) 0.088(2) 0.0407(13) 0.0242(14) 0.0173(13) 0.0160(16)
C00T 0.128(3) 0.0494(18) 0.0436(14) -0.0101(12) -0.0107(16) 0.0067(16)
C00U 0.103(2) 0.0411(14) 0.0285(10) -0.0029(11) -0.0096(12) -0.0012(15)
C00V 0.0663(15) 0.0624(18) 0.0381(11) -0.0151(12) -0.0082(11) 0.0185(13)
C00W 0.105(3) 0.151(4) 0.0441(15) -0.008(2) 0.0241(16) -0.069(3)

loop_
_atom_type_symbol
_atom_type_description
_atom_type_scat_dispersion_real
_atom_type_scat_dispersion_imag
_atom_type_scat_source
C C 0.0033 0.0016 'International Tables Vol C Tables 4.2.6.8 and 6.1.1.4'
H H 0.0000 0.0000 'International Tables Vol C Tables 4.2.6.8 and 6.1.1.4'
N N 0.0061 0.0033 'International Tables Vol C Tables 4.2.6.8 and 6.1.1.4'
Si Si 0.0817 0.0704 'International Tables Vol C Tables 4.2.6.8 and 6.1.1.4'

loop_
_geom_angle_atom_site_label_1
_geom_angle_atom_site_label_2
_geom_angle_atom_site_label_3
_geom_angle
_geom_angle_site_symmetry_1
_geom_angle_site_symmetry_3
_geom_angle_publ_flag
N1 Si1 C4 108.64(9) . . ?
N1 Si1 C2 109.16(9) . . ?
N1 Si1 C3 110.47(9) . . ?
C4 Si1 C2 110.94(9) . . ?
C4 Si1 C3 110.53(9) . . ?
C2 Si1 C3 107.09(9) . . ?
Si1 N1 H1 116.5(18) . . ?
C1 N1 Si1 127.41(14) . . ?
C1 N1 H1 107.8(18) . . ?
C007 C1 N1 118.82(17) . . ?
C00A C1 N1 120.52(17) . . ?
C00A C1 C007 120.66(17) . . ?
C005 C4 Si1 119.95(15) . . ?
C005 C4 C00I 117.37(18) . . ?
C00I C4 Si1 122.68(15) . . ?
C4 C005 H005 119.3 . . ?
C008 C005 C4 121.5(2) . . ?
C008 C005 H005 119.3 . . ?
C00B C2 Si1 121.68(16) . . ?
C00B C2 C00E 117.21(18) . . ?
C00E C2 Si1 121.11(15) . . ?
C1 C007 C00G 121.33(16) . . ?
C009 C007 C1 118.51(19) . . ?
C009 C007 C00G 120.05(18) . . ?
C005 C008 H008 119.9 . . ?
C00K C008 C005 120.1(2) . . ?
C00K C008 H008 119.9 . . ?
C007 C009 H009 119.4 . . ?
C00D C009 C007 121.3(2) . . ?
C00D C009 H009 119.4 . . ?
C1 C00A C00M 122.01(17) . . ?
C00C C00A C1 118.52(19) . . ?
C00C C00A C00M 119.46(18) . . ?
C2 C00B H00B 119.6 . . ?
C2 C00B C00F 120.9(2) . . ?
C00F C00B H00B 119.6 . . ?
C00A C00C H00C 119.5 . . ?
C00D C00C C00A 121.0(2) . . ?
C00D C00C H00C 119.5 . . ?
C009 C00D C00C 120.06(19) . . ?
C009 C00D H00D 120.0 . . ?
C00C C00D H00D 120.0 . . ?
C2 C00E H00E 119.2 . . ?
C00L C00E C2 121.5(2) . . ?
C00L C00E H00E 119.2 . . ?
C00B C00F H00F 119.8 . . ?
C00J C00F C00B 120.3(2) . . ?
C00J C00F H00F 119.8 . . ?
C007 C00G H00G 107.1 . . ?
C007 C00G C00O 109.16(18) . . ?
C007 C00G C00V 114.16(19) . . ?
C00O C00G H00G 107.1 . . ?
C00V C00G H00G 107.1 . . ?
C00V C00G C00O 111.8(2) . . ?
C00N C3 Si1 122.80(16) . . ?
C00P C3 Si1 119.42(17) . . ?
C00P C3 C00N 117.77(19) . . ?
C4 C00I H00I 119.4 . . ?
C00Q C00I C4 121.1(2) . . ?
C00Q C00I H00I 119.4 . . ?
C00F C00J H00J 120.0 . . ?
C00L C00J C00F 120.0(2) . . ?
C00L C00J H00J 120.0 . . ?
C008 C00K H00K 120.1 . . ?
C008 C00K C00Q 119.9(2) . . ?
C00Q C00K H00K 120.1 . . ?
C00E C00L H00L 120.0 . . ?
C00J C00L C00E 120.1(2) . . ?
C00J C00L H00L 120.0 . . ?
C00A C00M H00M 107.1 . . ?
C00T C00M C00A 111.4(2) . . ?
C00T C00M H00M 107.1 . . ?
C00T C00M C00W 111.7(3) . . ?
C00W C00M C00A 112.2(2) . . ?
C00W C00M H00M 107.1 . . ?
C3 C00N H00N 119.7 . . ?
C00S C00N C3 120.5(2) . . ?
C00S C00N H00N 119.7 . . ?
C00G C00O H00A 109.5 . . ?
C00G C00O H00H 109.5 . . ?
C00G C00O H00O 109.5 . . ?
H00A C00O H00H 109.5 . . ?
H00A C00O H00O 109.5 . . ?
H00H C00O H00O 109.5 . . ?
C3 C00P H00P 119.3 . . ?
C3 C00P C00U 121.3(3) . . ?
C00U C00P H00P 119.3 . . ?
C00I C00Q H00Q 120.0 . . ?
C00K C00Q C00I 120.0(2) . . ?
C00K C00Q H00Q 120.0 . . ?
C00S C00R H00R 120.1 . . ?
C00S C00R C00U 119.9(2) . . ?
C00U C00R H00R 120.1 . . ?
C00N C00S H00S 119.7 . . ?
C00R C00S C00N 120.7(3) . . ?
C00R C00S H00S 119.7 . . ?
C00M C00T H00T 109.5 . . ?
C00M C00T H00U 109.5 . . ?
C00M C00T H00V 109.5 . . ?
H00T C00T H00U 109.5 . . ?
H00T C00T H00V 109.5 . . ?
H00U C00T H00V 109.5 . . ?
C00P C00U H00W 120.1 . . ?
C00R C00U C00P 119.8(3) . . ?
C00R C00U H00W 120.1 . . ?
C00G C00V H00X 109.5 . . ?
C00G C00V H00Y 109.5 . . ?
C00G C00V H 109.5 . . ?
H00X C00V H00Y 109.5 . . ?
H00X C00V H 109.5 . . ?
H00Y C00V H 109.5 . . ?
C00M C00W H00Z 109.5 . . ?
C00M C00W HA 109.5 . . ?
C00M C00W HB 109.5 . . ?
H00Z C00W HA 109.5 . . ?
H00Z C00W HB 109.5 . . ?
HA C00W HB 109.5 . . ?

loop_
_geom_bond_atom_site_label_1
_geom_bond_atom_site_label_2
_geom_bond_distance
_geom_bond_site_symmetry_2
_geom_bond_publ_flag
Si1 N1 1.7295(18) . ?
Si1 C4 1.874(2) . ?
Si1 C2 1.8793(19) . ?
Si1 C3 1.8820(19) . ?
N1 C1 1.426(2) . ?
N1 H1 0.82(3) . ?
C1 C007 1.413(3) . ?
C1 C00A 1.407(3) . ?
C4 C005 1.394(3) . ?
C4 C00I 1.400(3) . ?
C005 H005 0.9500 . ?
C005 C008 1.391(3) . ?
C2 C00B 1.399(3) . ?
C2 C00E 1.401(3) . ?
C007 C009 1.392(3) . ?
C007 C00G 1.521(3) . ?
C008 H008 0.9500 . ?
C008 C00K 1.372(3) . ?
C009 H009 0.9500 . ?
C009 C00D 1.378(3) . ?
C00A C00C 1.398(3) . ?
C00A C00M 1.524(3) . ?
C00B H00B 0.9500 . ?
C00B C00F 1.400(3) . ?
C00C H00C 0.9500 . ?
C00C C00D 1.386(3) . ?
C00D H00D 0.9500 . ?
C00E H00E 0.9500 . ?
C00E C00L 1.390(3) . ?
C00F H00F 0.9500 . ?
C00F C00J 1.374(4) . ?
C00G H00G 1.0000 . ?
C00G C00O 1.531(3) . ?
C00G C00V 1.523(3) . ?
C3 C00N 1.398(3) . ?
C3 C00P 1.387(3) . ?
C00I H00I 0.9500 . ?
C00I C00Q 1.391(3) . ?
C00J H00J 0.9500 . ?
C00J C00L 1.374(4) . ?
C00K H00K 0.9500 . ?
C00K C00Q 1.385(4) . ?
C00L H00L 0.9500 . ?
C00M H00M 1.0000 . ?
C00M C00T 1.511(4) . ?
C00M C00W 1.514(4) . ?
C00N H00N 0.9500 . ?
C00N C00S 1.392(3) . ?
C00O H00A 0.9800 . ?
C00O H00H 0.9800 . ?
C00O H00O 0.9800 . ?
C00P H00P 0.9500 . ?
C00P C00U 1.395(3) . ?
C00Q H00Q 0.9500 . ?
C00R H00R 0.9500 . ?
C00R C00S 1.368(5) . ?
C00R C00U 1.377(4) . ?
C00S H00S 0.9500 . ?
C00T H00T 0.9800 . ?
C00T H00U 0.9800 . ?
C00T H00V 0.9800 . ?
C00U H00W 0.9500 . ?
C00V H00X 0.9800 . ?
C00V H00Y 0.9800 . ?
C00V H 0.9800 . ?
C00W H00Z 0.9800 . ?
C00W HA 0.9800 . ?
C00W HB 0.9800 . ?
